data_7717306
loop_
_publ_author_name
'Yeung, Jason'
'Yeganeh-Salman, Amir'
'Miao, Linkun'
'Stephan, Douglas W.'

_publ_section_title
;
 Reactions of 1,1- and 1,2-bis-boranes with a protic diamine and
 hydrazine.
;
_journal_issue 46
_journal_name_full 'Dalton transactions (Cambridge, England : 2003)'
_journal_page_first 18727
_journal_page_last 18735
_journal_paper_doi 10.1039/d4dt02704c
_journal_volume 53
_journal_year 2024
_chemical_formula_moiety 'C44 H18 B2 F20 Si'
_chemical_formula_sum 'C44 H18 B2 F20 Si'
_chemical_formula_weight 976.335
_space_group_crystal_system triclinic
_space_group_IT_number 2
_space_group_name_Hall '-P 1'
_space_group_name_H-M_alt 'P -1'
_symmetry_Int_Tables_number 2
_audit_creation_date 2024-06-07
_audit_creation_method
;
Olex2 1.5
(compiled 2024.02.16 svn.r378c4104 for OlexSys, GUI svn.r6928)
;
_audit_update_record
;
2024-09-23 deposited with the CCDC.	2024-10-25 downloaded from the CCDC.
;
_cell_angle_alpha 96.574(6)
_cell_angle_beta 105.057(6)
_cell_angle_gamma 102.001(7)
_cell_formula_units_Z 2
_cell_length_a 11.6711(16)
_cell_length_b 12.4063(17)
_cell_length_c 14.3607(16)
_cell_measurement_reflns_used 2059
_cell_measurement_temperature 149.99
_cell_measurement_theta_max 23.49
_cell_measurement_theta_min 2.46
_cell_volume 1932.6(4)
_computing_molecular_graphics 'Olex2 1.5 (Dolomanov et al., 2009)'
_computing_publication_material 'Olex2 1.5 (Dolomanov et al., 2009)'
_computing_structure_refinement 'olex2.refine 1.5 (Bourhis et al., 2015)'
_diffrn_ambient_temperature 149.99
_diffrn_measured_fraction_theta_full 0.9997
_diffrn_measured_fraction_theta_max 0.9997
_diffrn_measurement_device_type 'Bruker APEX-II CCD'
_diffrn_measurement_method '\f and \w scans'
_diffrn_radiation_monochromator graphite
_diffrn_radiation_type 'Mo K\a'
_diffrn_radiation_wavelength 0.71073
_diffrn_reflns_av_R_equivalents 0.1123
_diffrn_reflns_av_unetI/netI 0.1539
_diffrn_reflns_Laue_measured_fraction_full 0.9997
_diffrn_reflns_Laue_measured_fraction_max 0.9997
_diffrn_reflns_limit_h_max 15
_diffrn_reflns_limit_h_min -15
_diffrn_reflns_limit_k_max 16
_diffrn_reflns_limit_k_min -16
_diffrn_reflns_limit_l_max 15
_diffrn_reflns_limit_l_min -18
_diffrn_reflns_number 34638
_diffrn_reflns_point_group_measured_fraction_full 0.9997
_diffrn_reflns_point_group_measured_fraction_max 0.9997
_diffrn_reflns_theta_full 24.9999
_diffrn_reflns_theta_max 25.00
_diffrn_reflns_theta_min 1.49
_diffrn_source_current 30.0
_diffrn_source_power 1.35
_diffrn_source_voltage 45.0
_diffrn_standards_number 0
_exptl_absorpt_coefficient_mu 0.194
_exptl_absorpt_correction_type none
_exptl_crystal_colour colourless
_exptl_crystal_density_diffrn 1.678
_exptl_crystal_description block
_exptl_crystal_F_000 973.192
_exptl_crystal_size_max 0.1
_exptl_crystal_size_mid 0.1
_exptl_crystal_size_min 0.1
_refine_diff_density_max 0.7392
_refine_diff_density_min -0.7057
_refine_diff_density_rms 0.1585
_refine_ls_d_res_high 0.8409
_refine_ls_d_res_low 13.6452
_refine_ls_goodness_of_fit_ref 1.0494
_refine_ls_hydrogen_treatment constr
_refine_ls_matrix_type full
_refine_ls_number_constraints 35
_refine_ls_number_parameters 604
_refine_ls_number_reflns 6787
_refine_ls_number_restraints 0
_refine_ls_restrained_S_all 1.0494
_refine_ls_R_factor_all 0.1211
_refine_ls_R_factor_gt 0.0556
_refine_ls_shift/su_max -0.0005
_refine_ls_shift/su_mean 0.0001
_refine_ls_structure_factor_coef Fsqd
_refine_ls_weighting_details 'w=1/[\s^2^(Fo^2^)+(0.0448P)^2^+0.1744P] where P=(Fo^2^+2Fc^2^)/3'
_refine_ls_weighting_scheme calc
_refine_ls_wR_factor_gt 0.1050
_refine_ls_wR_factor_ref 0.1335
_reflns_Friedel_coverage 0.0
_reflns_limit_h_max 13
_reflns_limit_h_min -13
_reflns_limit_k_max 14
_reflns_limit_k_min -14
_reflns_limit_l_max 17
_reflns_limit_l_min 0
_reflns_number_gt 3878
_reflns_number_total 6787
_reflns_threshold_expression I>=2u(I)
_cod_data_source_file d4dt02704c2.cif
_cod_data_source_block jky0405_0m
_cod_depositor_comments 'Adding full bibliography for 7717302--7717308.cif.'
_cod_database_code 7717306
_olex2_refinement_description
;
1. Fixed Uiso
 At 1.2 times of:
  All C(H) groups, All C(H,H) groups
2.a Ternary CH refined with riding coordinates:
 C21(H21)
2.b Secondary CH2 refined with riding coordinates:
 C25(H25a,H25b)
2.c Aromatic/amide H refined with riding coordinates:
 C31(H31), C39(H39), C46(H46), C47(H47), C48(H48), C52(H52), C54(H54),
 C55(H55), C57(H57), C58(H58), C59(H59), C61(H61), C63(H63), C65(H65), C66(H66)
;
_olex2_submission_special_instructions 'No special instructions were received'

loop_
_space_group_symop_id
_space_group_symop_operation_xyz
1 x,y,z
2 -x,-y,-z

loop_
_atom_site_label
_atom_site_type_symbol
_atom_site_fract_x
_atom_site_fract_y
_atom_site_fract_z
_atom_site_U_iso_or_equiv
_atom_site_adp_type
_atom_site_occupancy
_atom_site_refinement_flags_posn
Si1 Si 0.33300(10) 0.77303(9) 0.09351(7) 0.0182(3) Uani 1.000000 .
F1 F 0.5988(2) 0.82994(18) 0.44150(14) 0.0288(6) Uani 1.000000 .
F2 F 0.5820(2) 1.04465(18) 0.41729(14) 0.0298(6) Uani 1.000000 .
F3 F 0.39645(19) 0.62948(18) 0.30618(15) 0.0271(6) Uani 1.000000 .
F4 F 0.8161(2) 0.76016(19) 0.21603(16) 0.0362(6) Uani 1.000000 .
F5 F 0.1975(2) 0.90650(19) 0.39353(16) 0.0364(6) Uani 1.000000 .
F6 F 0.5990(2) 1.26348(18) 0.42073(15) 0.0362(6) Uani 1.000000 .
F7 F 0.17763(19) 0.96369(18) 0.20934(15) 0.0320(6) Uani 1.000000 .
F8 F 0.8233(2) 0.5599(2) 0.26943(18) 0.0435(7) Uani 1.000000 .
F9 F 0.4077(2) 1.33500(18) 0.31676(15) 0.0345(6) Uani 1.000000 .
F10 F 0.2505(2) 0.48297(19) 0.36625(16) 0.0373(6) Uani 1.000000 .
F11 F 0.0714(2) 0.5394(2) 0.43692(17) 0.0433(7) Uani 1.000000 .
F12 F 0.6040(2) 0.6300(2) 0.49175(15) 0.0382(7) Uani 1.000000 .
F13 F 0.0501(2) 0.7533(2) 0.45064(17) 0.0412(7) Uani 1.000000 .
F14 F 0.1966(2) 1.1833(2) 0.21311(16) 0.0390(7) Uani 1.000000 .
F15 F 0.7161(2) 0.49277(19) 0.40602(17) 0.0392(7) Uani 1.000000 .
F16 F 1.1048(2) 1.2934(2) 0.37585(19) 0.0545(8) Uani 1.000000 .
F17 F 1.1350(2) 1.0990(2) 0.4285(2) 0.0572(8) Uani 1.000000 .
F18 F 0.9465(2) 0.9246(2) 0.3934(2) 0.0554(8) Uani 1.000000 .
C19 C 0.3798(3) 0.9942(3) 0.3116(2) 0.0176(9) Uani 1.000000 .
C20 C 0.7070(3) 0.8034(3) 0.3268(3) 0.0184(9) Uani 1.000000 .
C21 C 0.4474(3) 0.8283(3) 0.2223(2) 0.0176(9) Uani 1.000000 .
H21 H 0.4760(3) 0.7623(3) 0.2442(2) 0.0211(11) Uiso 1.000000 R
F22 F 0.6865(2) 1.1416(2) 0.2427(2) 0.0707(10) Uani 1.000000 .
C23 C 0.8038(3) 1.0204(3) 0.3131(3) 0.0203(9) Uani 1.000000 .
C24 C 0.6560(3) 0.7652(3) 0.3971(3) 0.0196(10) Uani 1.000000 .
C25 C 0.5636(3) 0.9136(3) 0.2183(2) 0.0182(9) Uani 1.000000 .
H25a H 0.5692(3) 0.9002(3) 0.1505(2) 0.0219(11) Uiso 1.000000 R
H25b H 0.5498(3) 0.9895(3) 0.2301(2) 0.0219(11) Uiso 1.000000 R
C26 C 0.3987(4) 1.2255(3) 0.3169(3) 0.0230(10) Uani 1.000000 .
C27 C 0.2057(3) 0.6602(3) 0.1037(2) 0.0184(9) Uani 1.000000 .
C28 C 0.4838(3) 1.0763(3) 0.3653(2) 0.0202(9) Uani 1.000000 .
C29 C 0.6580(4) 0.6627(4) 0.4248(3) 0.0237(10) Uani 1.000000 .
C30 C 0.4952(4) 1.1893(3) 0.3688(3) 0.0226(10) Uani 1.000000 .
C31 C 0.3399(4) 0.9915(3) 0.0432(3) 0.0253(10) Uani 1.000000 .
H31 H 0.4234(4) 1.0107(3) 0.0815(3) 0.0304(12) Uiso 1.000000 R
C32 C 0.2918(4) 1.1484(4) 0.2638(3) 0.0249(10) Uani 1.000000 .
C33 C 0.1361(4) 0.7237(4) 0.4136(3) 0.0241(10) Uani 1.000000 .
C34 C 0.2133(4) 0.8025(3) 0.3824(3) 0.0239(10) Uani 1.000000 .
C35 C 0.3103(3) 0.6664(3) 0.3398(3) 0.0199(9) Uani 1.000000 .
C36 C 0.3026(3) 0.7778(3) 0.3406(2) 0.0190(9) Uani 1.000000 .
C37 C 0.7671(4) 0.6272(3) 0.3116(3) 0.0270(10) Uani 1.000000 .
C38 C 0.2363(4) 0.5876(3) 0.3715(3) 0.0235(10) Uani 1.000000 .
C39 C 0.0139(4) 0.5959(4) 0.1396(3) 0.0319(11) Uani 1.000000 .
H39 H -0.0570(4) 0.6118(4) 0.1530(3) 0.0383(13) Uiso 1.000000 R
F40 F 0.8776(3) 1.3124(2) 0.2821(2) 0.0803(11) Uani 1.000000 .
C41 C 0.2851(4) 1.0363(3) 0.2629(3) 0.0235(10) Uani 1.000000 .
B42 B 0.3801(4) 0.8647(4) 0.2941(3) 0.0197(11) Uani 1.000000 .
C43 C 0.7632(3) 0.7301(3) 0.2861(3) 0.0228(10) Uani 1.000000 .
C44 C 0.1470(4) 0.6160(4) 0.4074(3) 0.0269(10) Uani 1.000000 .
C45 C 0.4201(3) 0.7115(3) 0.0170(3) 0.0200(9) Uani 1.000000 .
C46 C 0.2167(4) 0.5492(3) 0.0969(3) 0.0263(10) Uani 1.000000 .
H46 H 0.2858(4) 0.5320(3) 0.0811(3) 0.0316(12) Uiso 1.000000 R
C47 C 0.5213(4) 0.6697(3) 0.0543(3) 0.0229(10) Uani 1.000000 .
H47 H 0.5498(4) 0.6723(3) 0.1230(3) 0.0275(12) Uiso 1.000000 R
C48 C 0.3818(4) 0.7050(3) -0.0842(3) 0.0282(11) Uani 1.000000 .
H48 H 0.3130(4) 0.7323(3) -0.1127(3) 0.0338(13) Uiso 1.000000 R
B49 B 0.6907(4) 0.9160(4) 0.2889(3) 0.0186(11) Uani 1.000000 .
C50 C 0.2697(3) 0.8826(3) 0.0329(3) 0.0222(10) Uani 1.000000 .
C51 C 0.7141(4) 0.5937(3) 0.3816(3) 0.0256(10) Uani 1.000000 .
C52 C 0.1020(4) 0.6806(4) 0.1259(3) 0.0254(10) Uani 1.000000 .
H52 H 0.0916(4) 0.7548(4) 0.1318(3) 0.0305(12) Uiso 1.000000 R
C53 C 0.9231(4) 1.0182(3) 0.3614(3) 0.0252(10) Uani 1.000000 .
C54 C 0.0287(4) 0.4877(4) 0.1338(3) 0.0377(12) Uani 1.000000 .
H54 H -0.0314(4) 0.4300(4) 0.1446(3) 0.0453(15) Uiso 1.000000 R
C55 C 0.1482(4) 0.8583(4) -0.0260(3) 0.0286(11) Uani 1.000000 .
H55 H 0.0978(4) 0.7847(4) -0.0358(3) 0.0343(13) Uiso 1.000000 R
C56 C 1.0072(4) 1.2060(4) 0.3544(3) 0.0310(11) Uani 1.000000 .
C57 C 0.5813(4) 0.6248(3) -0.0051(3) 0.0287(11) Uani 1.000000 .
H57 H 0.6503(4) 0.5974(3) 0.0229(3) 0.0345(13) Uiso 1.000000 R
C58 C 0.5418(4) 0.6196(3) -0.1049(3) 0.0313(11) Uani 1.000000 .
H58 H 0.5830(4) 0.5887(3) -0.1461(3) 0.0376(13) Uiso 1.000000 R
C59 C 0.1292(4) 0.4634(4) 0.1125(3) 0.0345(12) Uani 1.000000 .
H59 H 0.1394(4) 0.3891(4) 0.1086(3) 0.0414(14) Uiso 1.000000 R
C60 C 0.7963(4) 1.1242(4) 0.2887(3) 0.0320(11) Uani 1.000000 .
C61 C 0.4415(4) 0.6597(4) -0.1443(3) 0.0347(12) Uani 1.000000 .
H61 H 0.4132(4) 0.6562(4) -0.2131(3) 0.0417(14) Uiso 1.000000 R
C62 C 1.0228(4) 1.1071(4) 0.3812(3) 0.0301(11) Uani 1.000000 .
C63 C 0.0994(4) 0.9388(4) -0.0704(3) 0.0351(12) Uani 1.000000 .
H63 H 0.0168(4) 0.9201(4) -0.1103(3) 0.0422(14) Uiso 1.000000 R
C64 C 0.8928(4) 1.2146(4) 0.3085(3) 0.0392(13) Uani 1.000000 .
C65 C 0.2917(4) 1.0721(4) -0.0005(3) 0.0360(12) Uani 1.000000 .
H65 H 0.3415(4) 1.1457(4) 0.0080(3) 0.0432(14) Uiso 1.000000 R
C66 C 0.1709(4) 1.0455(4) -0.0566(3) 0.0354(12) Uani 1.000000 .
H66 H 0.1370(4) 1.1012(4) -0.0858(3) 0.0425(14) Uiso 1.000000 R

loop_
_atom_site_aniso_label
_atom_site_aniso_U_11
_atom_site_aniso_U_22
_atom_site_aniso_U_33
_atom_site_aniso_U_12
_atom_site_aniso_U_13
_atom_site_aniso_U_23
Si1 0.0166(6) 0.0166(6) 0.0203(6) 0.0016(5) 0.0056(5) 0.0031(5)
F1 0.0359(15) 0.0290(15) 0.0300(12) 0.0157(12) 0.0170(11) 0.0074(11)
F2 0.0294(14) 0.0247(14) 0.0284(12) 0.0062(11) -0.0018(10) 0.0019(10)
F3 0.0253(13) 0.0260(14) 0.0362(13) 0.0086(11) 0.0164(11) 0.0088(11)
F4 0.0427(16) 0.0312(15) 0.0483(15) 0.0114(13) 0.0311(13) 0.0165(12)
F5 0.0432(16) 0.0279(16) 0.0502(15) 0.0162(13) 0.0277(12) 0.0091(12)
F6 0.0403(16) 0.0203(14) 0.0336(13) -0.0044(12) -0.0016(12) -0.0013(11)
F7 0.0208(13) 0.0283(15) 0.0419(14) 0.0048(12) 0.0039(11) 0.0007(11)
F8 0.0560(18) 0.0308(16) 0.0619(17) 0.0217(14) 0.0374(14) 0.0133(13)
F9 0.0554(17) 0.0182(14) 0.0340(13) 0.0132(13) 0.0164(12) 0.0064(11)
F10 0.0424(16) 0.0241(15) 0.0516(15) 0.0063(13) 0.0222(13) 0.0156(12)
F11 0.0369(16) 0.0443(17) 0.0589(16) 0.0041(13) 0.0293(13) 0.0249(14)
F12 0.0507(17) 0.0409(17) 0.0362(14) 0.0171(14) 0.0248(12) 0.0207(12)
F13 0.0369(16) 0.0489(18) 0.0520(16) 0.0142(14) 0.0314(13) 0.0155(13)
F14 0.0361(15) 0.0360(16) 0.0464(14) 0.0209(13) 0.0054(12) 0.0068(12)
F15 0.0535(17) 0.0239(15) 0.0499(15) 0.0159(13) 0.0215(13) 0.0185(12)
F16 0.0401(17) 0.0379(18) 0.0687(18) -0.0145(14) 0.0083(14) 0.0053(14)
F17 0.0198(15) 0.0391(18) 0.099(2) 0.0019(13) 0.0062(15) -0.0070(15)
F18 0.0249(15) 0.0292(17) 0.098(2) 0.0043(13) -0.0043(14) 0.0119(15)
C19 0.021(2) 0.017(2) 0.0181(19) 0.0074(19) 0.0099(17) 0.0043(17)
C20 0.012(2) 0.018(2) 0.024(2) 0.0018(18) 0.0056(17) 0.0049(18)
C21 0.015(2) 0.017(2) 0.022(2) 0.0032(18) 0.0072(17) 0.0064(17)
F22 0.0450(19) 0.0403(19) 0.101(2) -0.0065(15) -0.0216(17) 0.0403(17)
C23 0.020(2) 0.020(2) 0.019(2) 0.0021(19) 0.0044(17) 0.0044(18)
C24 0.014(2) 0.021(2) 0.021(2) 0.0049(19) 0.0013(17) 0.0005(18)
C25 0.017(2) 0.016(2) 0.020(2) 0.0021(18) 0.0032(17) 0.0023(17)
C26 0.039(3) 0.013(2) 0.020(2) 0.007(2) 0.0140(19) 0.0013(18)
C27 0.019(2) 0.021(2) 0.0127(19) 0.0003(19) 0.0053(16) 0.0018(17)
C28 0.021(2) 0.021(2) 0.019(2) 0.008(2) 0.0049(18) 0.0054(18)
C29 0.020(2) 0.033(3) 0.022(2) 0.005(2) 0.0111(18) 0.012(2)
C30 0.027(2) 0.014(2) 0.020(2) -0.002(2) 0.0046(18) -0.0028(18)
C31 0.026(3) 0.023(3) 0.025(2) 0.004(2) 0.0073(19) 0.0057(19)
C32 0.028(3) 0.029(3) 0.024(2) 0.017(2) 0.0077(19) 0.0091(19)
C33 0.019(2) 0.035(3) 0.023(2) 0.009(2) 0.0119(19) 0.006(2)
C34 0.021(2) 0.025(3) 0.025(2) 0.005(2) 0.0057(19) 0.0044(19)
C35 0.019(2) 0.022(3) 0.019(2) 0.004(2) 0.0052(18) 0.0056(18)
C36 0.015(2) 0.022(2) 0.017(2) 0.0026(19) 0.0014(17) 0.0009(17)
C37 0.026(3) 0.023(3) 0.035(2) 0.008(2) 0.012(2) 0.004(2)
C38 0.025(2) 0.022(3) 0.026(2) 0.005(2) 0.0100(19) 0.0070(19)
C39 0.021(3) 0.043(3) 0.027(2) -0.004(2) 0.0112(19) 0.002(2)
F40 0.063(2) 0.046(2) 0.102(2) -0.0146(17) -0.0181(18) 0.0414(18)
C41 0.017(2) 0.027(3) 0.023(2) 0.001(2) 0.0061(18) 0.0004(19)
B42 0.015(3) 0.022(3) 0.016(2) 0.005(2) -0.0042(19) -0.003(2)
C43 0.018(2) 0.024(3) 0.029(2) -0.000(2) 0.0129(19) 0.0077(19)
C44 0.023(3) 0.032(3) 0.024(2) -0.000(2) 0.0091(19) 0.010(2)
C45 0.022(2) 0.014(2) 0.023(2) -0.0006(18) 0.0078(17) 0.0031(17)
C46 0.026(3) 0.025(3) 0.024(2) 0.000(2) 0.0064(19) 0.0040(19)
C47 0.030(3) 0.017(2) 0.022(2) 0.003(2) 0.0104(19) 0.0031(18)
C48 0.027(3) 0.035(3) 0.024(2) 0.010(2) 0.0060(19) 0.006(2)
B49 0.019(3) 0.028(3) 0.013(2) 0.008(2) 0.0102(19) 0.001(2)
C50 0.019(2) 0.026(3) 0.020(2) 0.006(2) 0.0055(17) -0.0019(18)
C51 0.029(3) 0.022(3) 0.029(2) 0.010(2) 0.008(2) 0.011(2)
C52 0.022(2) 0.025(3) 0.025(2) 0.001(2) 0.0062(19) -0.0019(19)
C53 0.025(3) 0.011(2) 0.038(2) 0.005(2) 0.005(2) 0.0041(19)
C54 0.036(3) 0.035(3) 0.031(2) -0.015(2) 0.011(2) 0.005(2)
C55 0.027(3) 0.029(3) 0.029(2) 0.004(2) 0.0065(19) 0.009(2)
C56 0.022(3) 0.029(3) 0.031(2) -0.013(2) 0.010(2) -0.003(2)
C57 0.030(3) 0.029(3) 0.032(2) 0.011(2) 0.013(2) 0.006(2)
C58 0.047(3) 0.024(3) 0.033(2) 0.015(2) 0.023(2) 0.007(2)
C59 0.042(3) 0.023(3) 0.035(3) -0.003(2) 0.014(2) 0.004(2)
C60 0.027(3) 0.029(3) 0.033(2) 0.002(2) -0.004(2) 0.015(2)
C61 0.048(3) 0.041(3) 0.021(2) 0.015(3) 0.016(2) 0.008(2)
C62 0.011(2) 0.033(3) 0.042(3) 0.005(2) 0.0037(19) -0.003(2)
C63 0.027(3) 0.045(3) 0.034(2) 0.015(2) 0.003(2) 0.015(2)
C64 0.041(3) 0.022(3) 0.044(3) -0.005(2) -0.002(2) 0.018(2)
C65 0.047(3) 0.019(3) 0.043(3) 0.006(2) 0.014(2) 0.013(2)
C66 0.045(3) 0.039(3) 0.036(3) 0.025(3) 0.016(2) 0.020(2)

loop_
_atom_type_symbol
_atom_type_scat_dispersion_real
_atom_type_scat_dispersion_imag
_atom_type_scat_Cromer_Mann_a1
_atom_type_scat_Cromer_Mann_a2
_atom_type_scat_Cromer_Mann_a3
_atom_type_scat_Cromer_Mann_a4
_atom_type_scat_Cromer_Mann_b1
_atom_type_scat_Cromer_Mann_b2
_atom_type_scat_Cromer_Mann_b3
_atom_type_scat_Cromer_Mann_b4
_atom_type_scat_Cromer_Mann_c
_atom_type_scat_source
_atom_type_scat_dispersion_source
B 0.00156 0.00068 2.05450 1.33260 1.09790 0.70680 23.21850 1.02100 60.34980 0.14030 -0.19320 'International Tables Volume C Table 6.1.1.4 (pp. 500-502)' 'Brennan, Cowan, Rev. Sci. Instrum., 1992, 63, 850'
C 0.00313 0.00162 2.31000 1.02000 1.58860 0.86500 20.84390 10.20750 0.56870 51.65120 0.21560 'International Tables Volume C Table 6.1.1.4 (pp. 500-502)' 'Brennan, Cowan, Rev. Sci. Instrum., 1992, 63, 850'
F 0.01756 0.01033 3.53920 2.64120 1.51700 1.02430 10.28250 4.29440 0.26150 26.14760 0.27760 'International Tables Volume C Table 6.1.1.4 (pp. 500-502)' 'Brennan, Cowan, Rev. Sci. Instrum., 1992, 63, 850'
H 0.00000 0.00000 0.49300 0.32291 0.14019 0.04081 10.51090 26.12570 3.14236 57.79970 0.00304 'International Tables Volume C Table 6.1.1.4 (pp. 500-502)' 'Brennan, Cowan, Rev. Sci. Instrum., 1992, 63, 850'
Si 0.08275 0.07119 6.29150 3.03530 1.98910 1.54100 2.43860 32.33370 0.67850 81.69370 1.14070 'International Tables Volume C Table 6.1.1.4 (pp. 500-502)' 'Brennan, Cowan, Rev. Sci. Instrum., 1992, 63, 850'

loop_
_geom_angle_atom_site_label_1
_geom_angle_atom_site_label_2
_geom_angle_atom_site_label_3
_geom_angle
_geom_angle_site_symmetry_1
_geom_angle_site_symmetry_3
_geom_angle_publ_flag
C27 Si1 C21 108.21(16) . . ?
C45 Si1 C21 105.84(16) . . ?
C45 Si1 C27 109.48(17) . . ?
C50 Si1 C21 114.52(17) . . ?
C50 Si1 C27 110.03(18) . . ?
C50 Si1 C45 108.61(17) . . ?
C41 C19 C28 113.7(3) . . ?
B42 C19 C28 121.9(3) . . ?
B42 C19 C41 123.6(3) . . ?
C43 C20 C24 114.3(4) . . ?
B49 C20 C24 122.3(4) . . ?
B49 C20 C43 123.1(3) . . ?
H21 C21 Si1 105.83(12) . . ?
C25 C21 Si1 111.3(2) . . ?
C25 C21 H21 105.83(19) . . ?
B42 C21 Si1 109.7(2) . . ?
B42 C21 H21 105.8(2) . . ?
B42 C21 C25 117.4(3) . . ?
C53 C23 B49 123.5(3) . . ?
C60 C23 B49 124.2(3) . . ?
C60 C23 C53 112.4(4) . . ?
C20 C24 F1 119.2(3) . . ?
C29 C24 F1 117.0(4) . . ?
C29 C24 C20 123.8(4) . . ?
H25a C25 C21 107.45(18) . . ?
H25b C25 C21 107.5(2) . . ?
H25b C25 H25a 107.0 . . ?
B49 C25 C21 119.5(3) . . ?
B49 C25 H25a 107.5(2) . . ?
B49 C25 H25b 107.5(2) . . ?
C30 C26 F9 120.7(4) . . ?
C32 C26 F9 119.8(4) . . ?
C32 C26 C30 119.5(4) . . ?
C46 C27 Si1 119.7(3) . . ?
C52 C27 Si1 123.5(3) . . ?
C52 C27 C46 116.6(4) . . ?
C19 C28 F2 118.8(3) . . ?
C30 C28 F2 116.9(3) . . ?
C30 C28 C19 124.2(3) . . ?
C24 C29 F12 120.5(4) . . ?
C51 C29 F12 120.2(4) . . ?
C51 C29 C24 119.2(4) . . ?
C26 C30 F6 119.9(4) . . ?
C28 C30 F6 121.0(3) . . ?
C28 C30 C26 119.1(4) . . ?
C50 C31 H31 119.0(2) . . ?
C65 C31 H31 119.0(3) . . ?
C65 C31 C50 122.0(4) . . ?
C26 C32 F14 119.9(4) . . ?
C41 C32 F14 121.1(4) . . ?
C41 C32 C26 119.0(3) . . ?
C34 C33 F13 120.0(4) . . ?
C44 C33 F13 119.8(4) . . ?
C44 C33 C34 120.2(4) . . ?
C33 C34 F5 115.9(4) . . ?
C36 C34 F5 120.6(4) . . ?
C36 C34 C33 123.5(4) . . ?
C36 C35 F3 120.4(4) . . ?
C38 C35 F3 114.7(4) . . ?
C38 C35 C36 124.9(4) . . ?
C35 C36 C34 112.6(4) . . ?
B42 C36 C34 123.1(4) . . ?
B42 C36 C35 124.2(4) . . ?
C43 C37 F8 120.8(4) . . ?
C51 C37 F8 119.9(4) . . ?
C51 C37 C43 119.3(4) . . ?
C35 C38 F10 120.0(4) . . ?
C44 C38 F10 120.4(4) . . ?
C44 C38 C35 119.6(4) . . ?
C52 C39 H39 120.0(3) . . ?
C54 C39 H39 120.0(3) . . ?
C54 C39 C52 120.0(4) . . ?
C19 C41 F7 119.0(4) . . ?
C32 C41 F7 116.7(3) . . ?
C32 C41 C19 124.3(4) . . ?
C21 B42 C19 116.7(4) . . ?
C36 B42 C19 120.8(4) . . ?
C36 B42 C21 122.2(4) . . ?
C20 C43 F4 118.7(3) . . ?
C37 C43 F4 117.6(4) . . ?
C37 C43 C20 123.7(4) . . ?
C33 C44 F11 120.2(4) . . ?
C38 C44 F11 120.6(4) . . ?
C38 C44 C33 119.2(4) . . ?
C47 C45 Si1 124.5(3) . . ?
C48 C45 Si1 119.0(3) . . ?
C48 C45 C47 116.5(4) . . ?
H46 C46 C27 119.0(2) . . ?
C59 C46 C27 122.0(4) . . ?
C59 C46 H46 119.0(3) . . ?
H47 C47 C45 118.9(2) . . ?
C57 C47 C45 122.1(3) . . ?
C57 C47 H47 118.9(2) . . ?
H48 C48 C45 119.2(2) . . ?
C61 C48 C45 121.6(4) . . ?
C61 C48 H48 119.2(2) . . ?
C23 B49 C20 120.4(3) . . ?
C25 B49 C20 117.1(3) . . ?
C25 B49 C23 122.2(3) . . ?
C31 C50 Si1 122.5(3) . . ?
C55 C50 Si1 120.9(3) . . ?
C55 C50 C31 116.6(4) . . ?
C29 C51 F15 120.6(4) . . ?
C37 C51 F15 119.8(4) . . ?
C37 C51 C29 119.7(4) . . ?
C39 C52 C27 121.7(4) . . ?
H52 C52 C27 119.1(2) . . ?
H52 C52 C39 119.1(3) . . ?
C23 C53 F18 120.2(4) . . ?
C62 C53 F18 115.4(3) . . ?
C62 C53 C23 124.4(4) . . ?
H54 C54 C39 119.7(3) . . ?
C59 C54 C39 120.5(4) . . ?
C59 C54 H54 119.7(3) . . ?
H55 C55 C50 119.2(2) . . ?
C63 C55 C50 121.7(4) . . ?
C63 C55 H55 119.2(3) . . ?
C62 C56 F16 119.2(4) . . ?
C64 C56 F16 121.5(4) . . ?
C64 C56 C62 119.3(4) . . ?
H57 C57 C47 119.9(2) . . ?
C58 C57 C47 120.2(4) . . ?
C58 C57 H57 119.9(3) . . ?
H58 C58 C57 120.4(3) . . ?
C61 C58 C57 119.1(4) . . ?
C61 C58 H58 120.4(2) . . ?
C54 C59 C46 119.0(4) . . ?
H59 C59 C46 120.5(3) . . ?
H59 C59 C54 120.5(3) . . ?
C23 C60 F22 120.2(4) . . ?
C64 C60 F22 115.0(4) . . ?
C64 C60 C23 124.9(4) . . ?
C58 C61 C48 120.4(4) . . ?
H61 C61 C48 119.8(2) . . ?
H61 C61 C58 119.8(2) . . ?
C53 C62 F17 121.1(4) . . ?
C56 C62 F17 119.5(4) . . ?
C56 C62 C53 119.4(4) . . ?
H63 C63 C55 120.1(3) . . ?
C66 C63 C55 119.9(4) . . ?
C66 C63 H63 120.1(2) . . ?
C56 C64 F40 119.2(4) . . ?
C60 C64 F40 121.1(4) . . ?
C60 C64 C56 119.7(4) . . ?
H65 C65 C31 120.1(3) . . ?
C66 C65 C31 119.8(4) . . ?
C66 C65 H65 120.1(3) . . ?
C65 C66 C63 120.1(4) . . ?
H66 C66 C63 119.9(2) . . ?
H66 C66 C65 119.9(3) . . ?

loop_
_geom_bond_atom_site_label_1
_geom_bond_atom_site_label_2
_geom_bond_distance
_geom_bond_site_symmetry_2
_geom_bond_publ_flag
Si1 C21 1.929(3) . ?
Si1 C27 1.866(4) . ?
Si1 C45 1.880(4) . ?
Si1 C50 1.871(4) . ?
F1 C24 1.351(4) . ?
F2 C28 1.354(4) . ?
F3 C35 1.359(4) . ?
F4 C43 1.359(4) . ?
F5 C34 1.338(4) . ?
F6 C30 1.334(4) . ?
F7 C41 1.359(4) . ?
F8 C37 1.346(4) . ?
F9 C26 1.341(4) . ?
F10 C38 1.339(4) . ?
F11 C44 1.342(4) . ?
F12 C29 1.337(4) . ?
F13 C33 1.345(4) . ?
F14 C32 1.344(4) . ?
F15 C51 1.341(4) . ?
F16 C56 1.340(4) . ?
F17 C62 1.340(4) . ?
F18 C53 1.350(4) . ?
C19 C28 1.388(5) . ?
C19 C41 1.380(5) . ?
C19 B42 1.599(6) . ?
C20 C24 1.379(5) . ?
C20 C43 1.387(5) . ?
C20 B49 1.586(6) . ?
C21 H21 1.0000 . ?
C21 C25 1.556(5) . ?
C21 B42 1.532(6) . ?
F22 C60 1.354(4) . ?
C23 B49 1.578(6) . ?
C23 C53 1.392(5) . ?
C23 C60 1.387(5) . ?
C24 C29 1.377(5) . ?
C25 H25a 0.9900 . ?
C25 H25b 0.9900 . ?
C25 B49 1.557(5) . ?
C26 C30 1.370(5) . ?
C26 C32 1.377(5) . ?
C27 C46 1.404(5) . ?
C27 C52 1.393(5) . ?
C28 C30 1.374(5) . ?
C29 C51 1.367(5) . ?
C31 H31 0.9500 . ?
C31 C50 1.396(5) . ?
C31 C65 1.381(5) . ?
C32 C41 1.376(5) . ?
C33 C34 1.383(5) . ?
C33 C44 1.363(6) . ?
C34 C36 1.398(5) . ?
C35 C36 1.402(5) . ?
C35 C38 1.366(5) . ?
C36 B42 1.581(6) . ?
C37 C43 1.374(5) . ?
C37 C51 1.370(6) . ?
C38 C44 1.365(5) . ?
C39 H39 0.9500 . ?
C39 C52 1.379(5) . ?
C39 C54 1.384(6) . ?
F40 C64 1.344(5) . ?
C45 C47 1.393(5) . ?
C45 C48 1.393(5) . ?
C46 H46 0.9500 . ?
C46 C59 1.396(5) . ?
C47 H47 0.9500 . ?
C47 C57 1.375(5) . ?
C48 H48 0.9500 . ?
C48 C61 1.381(5) . ?
C50 C55 1.400(5) . ?
C52 H52 0.9500 . ?
C53 C62 1.369(5) . ?
C54 H54 0.9500 . ?
C54 C59 1.369(6) . ?
C55 H55 0.9500 . ?
C55 C63 1.386(5) . ?
C56 C62 1.360(6) . ?
C56 C64 1.360(6) . ?
C57 H57 0.9500 . ?
C57 C58 1.377(5) . ?
C58 H58 0.9500 . ?
C58 C61 1.379(5) . ?
C59 H59 0.9500 . ?
C60 C64 1.357(6) . ?
C61 H61 0.9500 . ?
C63 H63 0.9500 . ?
C63 C66 1.373(6) . ?
C65 H65 0.9500 . ?
C65 C66 1.379(6) . ?
C66 H66 0.9500 . ?

loop_
_geom_torsion_atom_site_label_1
_geom_torsion_atom_site_label_2
_geom_torsion_atom_site_label_3
_geom_torsion_atom_site_label_4
_geom_torsion
_geom_torsion_site_symmetry_1
_geom_torsion_site_symmetry_2
_geom_torsion_site_symmetry_3
_geom_torsion_site_symmetry_4
_geom_torsion_publ_flag
Si1 C21 C25 B49 -144.0(3) . . . . ?
Si1 C21 B42 C19 -94.5(3) . . . . ?
Si1 C21 B42 C36 79.3(3) . . . . ?
Si1 C27 C46 C59 174.2(3) . . . . ?
Si1 C27 C52 C39 -175.3(3) . . . . ?
Si1 C45 C47 C57 179.5(3) . . . . ?
Si1 C45 C48 C61 -179.4(3) . . . . ?
Si1 C50 C31 C65 -178.9(3) . . . . ?
Si1 C50 C55 C63 179.2(3) . . . . ?
F1 C24 C20 C43 -179.9(3) . . . . ?
F1 C24 C20 B49 -5.7(4) . . . . ?
F1 C24 C29 F12 0.8(4) . . . . ?
F1 C24 C29 C51 179.6(3) . . . . ?
F2 C28 C19 C41 179.0(3) . . . . ?
F2 C28 C19 B42 -10.8(4) . . . . ?
F2 C28 C30 F6 0.4(4) . . . . ?
F2 C28 C30 C26 179.6(3) . . . . ?
F3 C35 C36 C34 -176.8(3) . . . . ?
F3 C35 C36 B42 6.7(4) . . . . ?
F3 C35 C38 F10 -1.2(3) . . . . ?
F3 C35 C38 C44 179.6(3) . . . . ?
F4 C43 C20 C24 180.0(3) . . . . ?
F4 C43 C20 B49 5.8(4) . . . . ?
F4 C43 C37 F8 1.0(4) . . . . ?
F4 C43 C37 C51 -179.7(3) . . . . ?
F5 C34 C33 F13 1.3(4) . . . . ?
F5 C34 C33 C44 -178.4(3) . . . . ?
F5 C34 C36 C35 176.7(3) . . . . ?
F5 C34 C36 B42 -6.7(4) . . . . ?
F6 C30 C26 F9 0.7(4) . . . . ?
F6 C30 C26 C32 -179.7(4) . . . . ?
F6 C30 C28 C19 -178.8(3) . . . . ?
F7 C41 C19 C28 -178.8(3) . . . . ?
F7 C41 C19 B42 11.2(4) . . . . ?
F7 C41 C32 F14 -0.7(4) . . . . ?
F7 C41 C32 C26 -179.9(3) . . . . ?
F8 C37 C43 C20 -179.9(3) . . . . ?
F8 C37 C51 F15 -1.6(4) . . . . ?
F8 C37 C51 C29 179.5(3) . . . . ?
F9 C26 C30 C28 -178.4(4) . . . . ?
F9 C26 C32 F14 -0.7(4) . . . . ?
F9 C26 C32 C41 178.5(4) . . . . ?
F10 C38 C35 C36 179.1(3) . . . . ?
F10 C38 C44 F11 -0.8(4) . . . . ?
F10 C38 C44 C33 178.8(3) . . . . ?
F11 C44 C33 F13 0.9(4) . . . . ?
F11 C44 C33 C34 -179.4(3) . . . . ?
F11 C44 C38 C35 178.5(3) . . . . ?
F12 C29 C24 C20 -178.3(3) . . . . ?
F12 C29 C51 F15 -0.3(4) . . . . ?
F12 C29 C51 C37 178.7(3) . . . . ?
F13 C33 C34 C36 -178.2(3) . . . . ?
F13 C33 C44 C38 -178.7(3) . . . . ?
F14 C32 C26 C30 179.7(4) . . . . ?
F14 C32 C41 C19 178.7(3) . . . . ?
F15 C51 C29 C24 -179.1(3) . . . . ?
F15 C51 C37 C43 179.1(4) . . . . ?
F16 C56 C62 F17 0.1(4) . . . . ?
F16 C56 C62 C53 178.6(4) . . . . ?
F16 C56 C64 F40 1.5(5) . . . . ?
F16 C56 C64 C60 -179.5(4) . . . . ?
F17 C62 C53 F18 0.5(4) . . . . ?
F17 C62 C53 C23 179.6(4) . . . . ?
F17 C62 C56 C64 -178.4(4) . . . . ?
F18 C53 C23 B49 -2.5(5) . . . . ?
F18 C53 C23 C60 177.8(4) . . . . ?
F18 C53 C62 C56 -177.9(4) . . . . ?
C19 C28 C30 C26 0.3(5) . . . . ?
C19 C41 C32 C26 -0.5(5) . . . . ?
C19 B42 C21 C25 33.9(4) . . . . ?
C19 B42 C36 C34 12.6(4) . . . . ?
C19 B42 C36 C35 -171.2(3) . . . . ?
C20 C24 C29 C51 0.5(4) . . . . ?
C20 C43 C37 C51 -0.6(4) . . . . ?
C20 B49 C23 C53 4.9(4) . . . . ?
C20 B49 C23 C60 -175.4(4) . . . . ?
C20 B49 C25 C21 26.1(4) . . . . ?
C21 C25 B49 C23 -160.6(3) . . . . ?
C21 B42 C36 C34 -160.9(3) . . . . ?
C21 B42 C36 C35 15.3(4) . . . . ?
F22 C60 C23 B49 1.2(5) . . . . ?
F22 C60 C23 C53 -179.0(4) . . . . ?
F22 C60 C64 F40 -0.9(5) . . . . ?
F22 C60 C64 C56 -179.8(4) . . . . ?
C23 C53 C62 C56 1.1(5) . . . . ?
C23 C60 C64 F40 179.9(5) . . . . ?
C23 C60 C64 C56 0.9(5) . . . . ?
C24 C29 C51 C37 -0.1(4) . . . . ?
C27 C46 C59 C54 1.0(4) . . . . ?
C27 C52 C39 C54 1.6(4) . . . . ?
C29 C51 C37 C43 0.2(4) . . . . ?
C31 C50 C55 C63 -1.1(4) . . . . ?
C31 C65 C66 C63 -1.2(5) . . . . ?
C33 C34 C36 C35 -3.8(4) . . . . ?
C33 C34 C36 B42 172.8(3) . . . . ?
C33 C44 C38 C35 -2.0(4) . . . . ?
C34 C36 C35 C38 2.9(4) . . . . ?
C39 C54 C59 C46 -0.0(4) . . . . ?
F40 C64 C56 C62 180.0(4) . . . . ?
C45 C47 C57 C58 -0.3(5) . . . . ?
C45 C48 C61 C58 -0.1(5) . . . . ?
C47 C57 C58 C61 -0.1(5) . . . . ?
C48 C61 C58 C57 0.3(5) . . . . ?
C50 C55 C63 C66 -0.3(5) . . . . ?
C53 C62 C56 C64 0.1(5) . . . . ?
C55 C63 C66 C65 1.4(5) . . . . ?
